data_7154696
loop_
_publ_author_name
'Shen, Guo-Liang'
'Sun, Jing'
'Yan, Chao-Guo'

_publ_section_title
;
 Diastereoselective synthesis of
 spiro[benzo[d]pyrrolo[2,1-b]thiazole-3,3'-indolines] via cycloaddition
 reaction of N-phenacylbenzothiazolium bromides and 3-methyleneoxindoles.
;
_journal_issue 44
_journal_name_full 'Organic &amp; biomolecular chemistry'
_journal_page_first 10929
_journal_page_last 10938
_journal_paper_doi 10.1039/c5ob01374g
_journal_volume 13
_journal_year 2015
_chemical_formula_moiety 'C34 H26 Cl2 N2 O4 S, C H2 Cl2'
_chemical_formula_sum 'C35 H28 Cl4 N2 O4 S'
_chemical_formula_weight 714.45
_chemical_name_systematic
; 
 ? 
;
_space_group_IT_number 2
_symmetry_cell_setting triclinic
_symmetry_space_group_name_Hall '-P 1'
_symmetry_space_group_name_H-M 'P -1'
_atom_sites_solution_hydrogens geom
_atom_sites_solution_primary direct
_atom_sites_solution_secondary difmap
_audit_creation_method SHELXL-97
_audit_update_record
;
2015-07-05 deposited with the CCDC.
2015-09-03 downloaded from the CCDC.
;
_cell_angle_alpha 70.076(4)
_cell_angle_beta 71.090(5)
_cell_angle_gamma 65.406(5)
_cell_formula_units_Z 2
_cell_length_a 10.6152(19)
_cell_length_b 12.5567(19)
_cell_length_c 15.206(2)
_cell_measurement_reflns_used 6154
_cell_measurement_temperature 296(2)
_cell_measurement_theta_max 23.40
_cell_measurement_theta_min 2.19
_cell_volume 1692.8(5)
_computing_cell_refinement 'Bruker SMART'
_computing_data_collection 'Bruker SMART'
_computing_data_reduction 'Bruker SAINT'
_computing_molecular_graphics 'Bruker SHELXTL'
_computing_publication_material 'Bruker SHELXTL'
_computing_structure_refinement 'SHELXL-97 (Sheldrick, 2008)'
_computing_structure_solution 'SHELXS-97 (Sheldrick, 2008)'
_diffrn_ambient_temperature 296(2)
_diffrn_measured_fraction_theta_full 0.989
_diffrn_measured_fraction_theta_max 0.989
_diffrn_measurement_device_type 'CCD area detector'
_diffrn_measurement_method 'phi and omega scans'
_diffrn_radiation_monochromator graphite
_diffrn_radiation_source 'fine-focus sealed tube'
_diffrn_radiation_type MoK\a
_diffrn_radiation_wavelength 0.71073
_diffrn_reflns_av_R_equivalents 0.0927
_diffrn_reflns_av_sigmaI/netI 0.1177
_diffrn_reflns_limit_h_max 13
_diffrn_reflns_limit_h_min -13
_diffrn_reflns_limit_k_max 13
_diffrn_reflns_limit_k_min -16
_diffrn_reflns_limit_l_max 17
_diffrn_reflns_limit_l_min -19
_diffrn_reflns_number 25399
_diffrn_reflns_theta_full 27.56
_diffrn_reflns_theta_max 27.56
_diffrn_reflns_theta_min 1.46
_exptl_absorpt_coefficient_mu 0.453
_exptl_absorpt_correction_T_max 0.876
_exptl_absorpt_correction_T_min 0.847
_exptl_absorpt_correction_type multi-scan
_exptl_absorpt_process_details sadabs
_exptl_crystal_colour colorless
_exptl_crystal_density_diffrn 1.402
_exptl_crystal_density_method 'not measured'
_exptl_crystal_description block
_exptl_crystal_F_000 736
_exptl_crystal_size_max 0.38
_exptl_crystal_size_mid 0.34
_exptl_crystal_size_min 0.30
_refine_diff_density_max 0.694
_refine_diff_density_min -0.553
_refine_diff_density_rms 0.094
_refine_ls_extinction_method none
_refine_ls_goodness_of_fit_ref 1.037
_refine_ls_hydrogen_treatment constr
_refine_ls_matrix_type full
_refine_ls_number_parameters 416
_refine_ls_number_reflns 7748
_refine_ls_number_restraints 0
_refine_ls_restrained_S_all 1.037
_refine_ls_R_factor_all 0.1815
_refine_ls_R_factor_gt 0.0781
_refine_ls_shift/su_max 0.000
_refine_ls_shift/su_mean 0.000
_refine_ls_structure_factor_coef Fsqd
_refine_ls_weighting_details 'calc w=1/[\s^2^(Fo^2^)+(0.0909P)^2^+0.9750P] where P=(Fo^2^+2Fc^2^)/3'
_refine_ls_weighting_scheme calc
_refine_ls_wR_factor_gt 0.1723
_refine_ls_wR_factor_ref 0.2204
_reflns_number_gt 3763
_reflns_number_total 7748
_reflns_threshold_expression >2sigma(I)
_cod_data_source_file c5ob01374g2.cif
_cod_data_source_block 4d
_cod_depositor_comments 'Adding full bibliography for 7154692--7154698.cif.'
_cod_database_code 7154696
_audit_block_doi 10.5517/cc1jbssf

loop_
_symmetry_equiv_pos_as_xyz
'x, y, z'
'-x, -y, -z'

loop_
_atom_site_label
_atom_site_type_symbol
_atom_site_fract_x
_atom_site_fract_y
_atom_site_fract_z
_atom_site_U_iso_or_equiv
_atom_site_adp_type
_atom_site_occupancy
_atom_site_symmetry_multiplicity
_atom_site_calc_flag
_atom_site_refinement_flags
C1 C -0.3045(6) 1.2905(5) 0.1233(4) 0.0764(16) Uani 1 1 d .
H1 H -0.3850 1.2707 0.1580 0.092 Uiso 1 1 calc R
C2 C -0.3163(9) 1.3956(6) 0.0510(6) 0.107(3) Uani 1 1 d .
H2 H -0.4050 1.4463 0.0382 0.128 Uiso 1 1 calc R
C3 C -0.1988(12) 1.4254(6) -0.0018(6) 0.118(3) Uani 1 1 d .
H3 H -0.2076 1.4958 -0.0501 0.141 Uiso 1 1 calc R
C4 C -0.0698(8) 1.3517(5) 0.0169(4) 0.101(2) Uani 1 1 d .
H4 H 0.0105 1.3713 -0.0187 0.122 Uiso 1 1 calc R
C5 C -0.0575(6) 1.2469(4) 0.0893(3) 0.0739(14) Uani 1 1 d .
H5 H 0.0316 1.1964 0.1015 0.089 Uiso 1 1 calc R
C6 C -0.1750(5) 1.2162(4) 0.1436(3) 0.0534(11) Uani 1 1 d .
C7 C -0.1665(4) 1.1044(4) 0.2250(3) 0.0581(12) Uani 1 1 d .
H7A H -0.2347 1.1276 0.2816 0.070 Uiso 1 1 calc R
H7B H -0.1933 1.0499 0.2083 0.070 Uiso 1 1 calc R
C8 C 0.0116(4) 1.0640(3) 0.3144(2) 0.0400(9) Uani 1 1 d .
C9 C 0.1670(4) 0.9874(3) 0.3137(2) 0.0348(8) Uani 1 1 d .
C10 C 0.2029(4) 0.9162(3) 0.2416(2) 0.0352(8) Uani 1 1 d .
C11 C 0.0842(4) 0.9531(3) 0.2040(2) 0.0397(9) Uani 1 1 d .
C12 C 0.0839(5) 0.9063(4) 0.1347(3) 0.0497(10) Uani 1 1 d .
H12 H 0.0036 0.9323 0.1101 0.060 Uiso 1 1 calc R
C13 C 0.2074(5) 0.8192(4) 0.1027(3) 0.0547(11) Uani 1 1 d .
H13 H 0.2106 0.7853 0.0561 0.066 Uiso 1 1 calc R
C14 C 0.3248(5) 0.7825(4) 0.1389(3) 0.0501(11) Uani 1 1 d .
C15 C 0.3249(4) 0.8295(3) 0.2097(3) 0.0415(9) Uani 1 1 d .
H15 H 0.4051 0.8028 0.2345 0.050 Uiso 1 1 calc R
C16 C 0.1955(4) 0.9127(3) 0.4143(2) 0.0334(8) Uani 1 1 d .
H16 H 0.1377 0.9633 0.4599 0.040 Uiso 1 1 calc R
C17 C 0.1599(4) 0.8001(4) 0.4485(2) 0.0398(9) Uani 1 1 d .
C18 C -0.0289(6) 0.7262(5) 0.4805(4) 0.0857(17) Uani 1 1 d .
H18A H 0.0493 0.6500 0.4869 0.103 Uiso 1 1 calc R
H18B H -0.0926 0.7284 0.5427 0.103 Uiso 1 1 calc R
C19 C -0.1018(7) 0.7341(6) 0.4142(5) 0.110(2) Uani 1 1 d .
H19A H -0.1782 0.8100 0.4071 0.165 Uiso 1 1 calc R
H19B H -0.1392 0.6695 0.4372 0.165 Uiso 1 1 calc R
H19C H -0.0375 0.7280 0.3535 0.165 Uiso 1 1 calc R
C20 C 0.2566(4) 1.0685(3) 0.2908(2) 0.0397(9) Uani 1 1 d .
H20 H 0.2045 1.1308 0.3271 0.048 Uiso 1 1 calc R
C21 C 0.4840(4) 1.0314(4) 0.1614(3) 0.0476(10) Uani 1 1 d .
C22 C 0.5910(6) 1.0102(5) 0.0820(3) 0.0655(13) Uani 1 1 d .
H22 H 0.5778 1.0576 0.0213 0.079 Uiso 1 1 calc R
C23 C 0.7179(6) 0.9181(5) 0.0933(4) 0.0779(15) Uani 1 1 d .
H23 H 0.7899 0.9031 0.0397 0.093 Uiso 1 1 calc R
C24 C 0.7395(5) 0.8480(5) 0.1825(4) 0.0701(13) Uani 1 1 d .
H24 H 0.8260 0.7866 0.1890 0.084 Uiso 1 1 calc R
C25 C 0.6322(5) 0.8690(4) 0.2629(3) 0.0559(11) Uani 1 1 d .
H25 H 0.6465 0.8219 0.3234 0.067 Uiso 1 1 calc R
C26 C 0.5039(4) 0.9604(4) 0.2523(3) 0.0420(9) Uani 1 1 d .
C27 C 0.3522(4) 0.8907(3) 0.4061(2) 0.0355(8) Uani 1 1 d .
H27 H 0.4117 0.8127 0.3905 0.043 Uiso 1 1 calc R
C28 C 0.3792(4) 0.8950(3) 0.4975(2) 0.0361(8) Uani 1 1 d .
C29 C 0.4770(4) 0.7882(3) 0.5522(2) 0.0391(9) Uani 1 1 d .
C30 C 0.5175(5) 0.6721(4) 0.5433(3) 0.0566(11) Uani 1 1 d .
H30 H 0.4839 0.6582 0.5003 0.068 Uiso 1 1 calc R
C31 C 0.6070(5) 0.5763(4) 0.5971(4) 0.0677(13) Uani 1 1 d .
H31 H 0.6333 0.4984 0.5907 0.081 Uiso 1 1 calc R
C32 C 0.6567(5) 0.5968(4) 0.6599(3) 0.0614(12) Uani 1 1 d .
C33 C 0.6198(5) 0.7108(4) 0.6699(3) 0.0591(12) Uani 1 1 d .
H33 H 0.6550 0.7237 0.7124 0.071 Uiso 1 1 calc R
C34 C 0.5297(4) 0.8064(4) 0.6162(3) 0.0478(10) Uani 1 1 d .
H34 H 0.5041 0.8841 0.6231 0.057 Uiso 1 1 calc R
C35 C 0.7977(7) 0.4303(6) 0.2805(5) 0.109(2) Uani 1 1 d .
H35A H 0.7669 0.4272 0.2282 0.130 Uiso 1 1 calc R
H35B H 0.7930 0.3593 0.3316 0.130 Uiso 1 1 calc R
Cl1 Cl 0.48159(15) 0.67689(13) 0.09512(11) 0.0874(5) Uani 1 1 d .
Cl2 Cl 0.76826(19) 0.47697(14) 0.72807(13) 0.1125(6) Uani 1 1 d .
Cl3 Cl 0.6841(3) 0.55395(19) 0.3204(3) 0.2017(13) Uani 1 1 d .
Cl4 Cl 0.9732(3) 0.4242(3) 0.2412(2) 0.1845(12) Uani 1 1 d .
N1 N -0.0284(3) 1.0409(3) 0.2480(2) 0.0424(8) Uani 1 1 d .
N2 N 0.3852(3) 0.9887(3) 0.3268(2) 0.0372(7) Uani 1 1 d .
O1 O -0.0633(3) 1.1366(2) 0.36278(18) 0.0526(7) Uani 1 1 d .
O2 O 0.2406(3) 0.7010(3) 0.4717(2) 0.0625(8) Uani 1 1 d .
O3 O 0.0254(3) 0.8254(2) 0.4491(2) 0.0574(8) Uani 1 1 d .
O4 O 0.3207(3) 0.9884(2) 0.52316(19) 0.0536(7) Uani 1 1 d .
S1 S 0.31311(12) 1.14079(10) 0.16595(7) 0.0541(3) Uani 1 1 d .

loop_
_atom_site_aniso_label
_atom_site_aniso_U_11
_atom_site_aniso_U_22
_atom_site_aniso_U_33
_atom_site_aniso_U_23
_atom_site_aniso_U_13
_atom_site_aniso_U_12
C1 0.072(4) 0.072(3) 0.077(3) -0.043(3) -0.041(3) 0.020(3)
C2 0.126(6) 0.071(4) 0.123(6) -0.056(4) -0.087(5) 0.039(4)
C3 0.197(9) 0.058(4) 0.099(5) -0.009(4) -0.087(6) -0.011(5)
C4 0.140(6) 0.073(4) 0.075(4) 0.010(3) -0.037(4) -0.033(4)
C5 0.081(4) 0.063(3) 0.055(3) 0.000(2) -0.021(3) -0.010(3)
C6 0.054(3) 0.056(3) 0.044(2) -0.029(2) -0.018(2) 0.007(2)
C7 0.042(3) 0.079(3) 0.045(2) -0.019(2) -0.007(2) -0.011(2)
C8 0.042(3) 0.039(2) 0.0273(19) -0.0038(16) -0.0015(17) -0.0106(19)
C9 0.039(2) 0.0353(19) 0.0278(18) -0.0099(14) -0.0010(15) -0.0136(17)
C10 0.041(2) 0.040(2) 0.0262(18) -0.0077(15) -0.0058(16) -0.0157(18)
C11 0.042(2) 0.044(2) 0.0308(19) -0.0072(16) -0.0044(17) -0.0163(19)
C12 0.050(3) 0.067(3) 0.041(2) -0.018(2) -0.013(2) -0.022(2)
C13 0.063(3) 0.065(3) 0.049(2) -0.030(2) -0.008(2) -0.024(2)
C14 0.057(3) 0.048(2) 0.046(2) -0.0279(19) -0.003(2) -0.013(2)
C15 0.039(2) 0.041(2) 0.041(2) -0.0137(17) -0.0044(17) -0.0102(19)
C16 0.037(2) 0.0339(19) 0.0281(18) -0.0089(14) -0.0043(15) -0.0118(16)
C17 0.046(3) 0.046(2) 0.030(2) -0.0070(17) -0.0075(17) -0.021(2)
C18 0.093(4) 0.096(4) 0.090(4) 0.017(3) -0.035(3) -0.073(4)
C19 0.130(6) 0.111(5) 0.134(6) -0.036(4) -0.047(5) -0.065(4)
C20 0.050(3) 0.038(2) 0.0319(19) -0.0101(15) -0.0031(17) -0.0188(19)
C21 0.053(3) 0.060(3) 0.038(2) -0.0130(19) 0.0008(19) -0.033(2)
C22 0.071(4) 0.088(4) 0.039(2) -0.013(2) 0.006(2) -0.044(3)
C23 0.064(4) 0.107(4) 0.063(3) -0.039(3) 0.023(3) -0.042(3)
C24 0.047(3) 0.083(3) 0.075(4) -0.026(3) 0.005(3) -0.027(3)
C25 0.050(3) 0.072(3) 0.051(3) -0.014(2) -0.001(2) -0.034(3)
C26 0.045(3) 0.051(2) 0.040(2) -0.0142(18) -0.0029(19) -0.027(2)
C27 0.043(2) 0.0332(19) 0.0305(19) -0.0081(15) -0.0050(16) -0.0152(17)
C28 0.040(2) 0.037(2) 0.0324(19) -0.0105(16) -0.0021(16) -0.0174(18)
C29 0.040(2) 0.043(2) 0.038(2) -0.0102(16) -0.0041(17) -0.0208(18)
C30 0.069(3) 0.043(2) 0.067(3) -0.012(2) -0.031(2) -0.016(2)
C31 0.073(3) 0.040(3) 0.092(4) -0.011(2) -0.035(3) -0.012(2)
C32 0.054(3) 0.059(3) 0.069(3) 0.008(2) -0.029(2) -0.024(2)
C33 0.066(3) 0.074(3) 0.049(3) -0.001(2) -0.022(2) -0.038(3)
C34 0.056(3) 0.053(2) 0.043(2) -0.0082(19) -0.013(2) -0.028(2)
C35 0.142(6) 0.097(4) 0.108(5) -0.030(4) -0.021(4) -0.061(4)
Cl1 0.0724(9) 0.0883(9) 0.1043(11) -0.0717(8) -0.0092(7) 0.0011(7)
Cl2 0.1163(14) 0.0806(10) 0.1367(14) 0.0204(9) -0.0860(12) -0.0227(9)
Cl3 0.227(3) 0.0875(14) 0.266(3) -0.0562(18) -0.032(3) -0.0353(17)
Cl4 0.155(2) 0.223(3) 0.175(2) 0.005(2) -0.0272(18) -0.111(2)
N1 0.035(2) 0.054(2) 0.0331(17) -0.0105(14) -0.0096(14) -0.0082(16)
N2 0.042(2) 0.0379(17) 0.0322(16) -0.0085(13) -0.0024(14) -0.0185(15)
O1 0.0529(18) 0.0494(16) 0.0423(15) -0.0204(13) -0.0020(13) -0.0038(14)
O2 0.063(2) 0.0389(17) 0.086(2) -0.0065(15) -0.0230(17) -0.0199(16)
O3 0.055(2) 0.0600(18) 0.0620(18) 0.0042(14) -0.0196(15) -0.0343(16)
O4 0.070(2) 0.0455(16) 0.0479(16) -0.0204(13) -0.0157(14) -0.0128(15)
S1 0.0663(8) 0.0518(6) 0.0387(6) 0.0016(4) -0.0071(5) -0.0279(6)

loop_
_atom_type_symbol
_atom_type_description
_atom_type_scat_dispersion_real
_atom_type_scat_dispersion_imag
_atom_type_scat_source
C C 0.0033 0.0016 'International Tables Vol C Tables 4.2.6.8 and 6.1.1.4'
H H 0.0000 0.0000 'International Tables Vol C Tables 4.2.6.8 and 6.1.1.4'
N N 0.0061 0.0033 'International Tables Vol C Tables 4.2.6.8 and 6.1.1.4'
O O 0.0106 0.0060 'International Tables Vol C Tables 4.2.6.8 and 6.1.1.4'
S S 0.1246 0.1234 'International Tables Vol C Tables 4.2.6.8 and 6.1.1.4'
Cl Cl 0.1484 0.1585 'International Tables Vol C Tables 4.2.6.8 and 6.1.1.4'

loop_
_geom_angle_atom_site_label_1
_geom_angle_atom_site_label_2
_geom_angle_atom_site_label_3
_geom_angle
C6 C1 C2 120.1(6)
C6 C1 H1 119.9
C2 C1 H1 119.9
C3 C2 C1 120.8(6)
C3 C2 H2 119.6
C1 C2 H2 119.6
C4 C3 C2 119.6(7)
C4 C3 H3 120.2
C2 C3 H3 120.2
C3 C4 C5 119.9(7)
C3 C4 H4 120.0
C5 C4 H4 120.0
C6 C5 C4 121.2(5)
C6 C5 H5 119.4
C4 C5 H5 119.4
C1 C6 C5 118.4(5)
C1 C6 C7 118.8(5)
C5 C6 C7 122.7(4)
N1 C7 C6 114.2(4)
N1 C7 H7A 108.7
C6 C7 H7A 108.7
N1 C7 H7B 108.7
C6 C7 H7B 108.7
H7A C7 H7B 107.6
O1 C8 N1 125.4(4)
O1 C8 C9 126.5(3)
N1 C8 C9 108.1(3)
C10 C9 C8 102.8(3)
C10 C9 C16 115.9(3)
C8 C9 C16 113.4(3)
C10 C9 C20 115.7(3)
C8 C9 C20 110.6(3)
C16 C9 C20 98.7(3)
C15 C10 C11 119.8(3)
C15 C10 C9 132.0(3)
C11 C10 C9 108.2(3)
C12 C11 C10 122.4(4)
C12 C11 N1 127.7(4)
C10 C11 N1 109.9(3)
C11 C12 C13 117.5(4)
C11 C12 H12 121.3
C13 C12 H12 121.3
C14 C13 C12 120.7(4)
C14 C13 H13 119.6
C12 C13 H13 119.6
C13 C14 C15 121.8(4)
C13 C14 Cl1 120.3(3)
C15 C14 Cl1 117.8(3)
C10 C15 C14 117.8(4)
C10 C15 H15 121.1
C14 C15 H15 121.1
C17 C16 C27 113.9(3)
C17 C16 C9 113.9(3)
C27 C16 C9 104.4(3)
C17 C16 H16 108.1
C27 C16 H16 108.1
C9 C16 H16 108.1
O2 C17 O3 124.3(4)
O2 C17 C16 125.1(4)
O3 C17 C16 110.6(3)
C19 C18 O3 110.8(4)
C19 C18 H18A 109.5
O3 C18 H18A 109.5
C19 C18 H18B 109.5
O3 C18 H18B 109.5
H18A C18 H18B 108.1
C18 C19 H19A 109.5
C18 C19 H19B 109.5
H19A C19 H19B 109.5
C18 C19 H19C 109.5
H19A C19 H19C 109.5
H19B C19 H19C 109.5
N2 C20 C9 105.2(3)
N2 C20 S1 107.0(2)
C9 C20 S1 118.5(2)
N2 C20 H20 108.6
C9 C20 H20 108.6
S1 C20 H20 108.6
C22 C21 C26 120.3(4)
C22 C21 S1 128.2(4)
C26 C21 S1 111.5(3)
C21 C22 C23 119.4(4)
C21 C22 H22 120.3
C23 C22 H22 120.3
C24 C23 C22 121.0(4)
C24 C23 H23 119.5
C22 C23 H23 119.5
C23 C24 C25 120.0(5)
C23 C24 H24 120.0
C25 C24 H24 120.0
C26 C25 C24 119.6(4)
C26 C25 H25 120.2
C24 C25 H25 120.2
C25 C26 C21 119.8(4)
C25 C26 N2 125.5(3)
C21 C26 N2 114.7(4)
N2 C27 C28 109.4(3)
N2 C27 C16 105.5(3)
C28 C27 C16 112.4(3)
N2 C27 H27 109.9
C28 C27 H27 109.9
C16 C27 H27 109.9
O4 C28 C29 120.8(3)
O4 C28 C27 118.2(3)
C29 C28 C27 121.0(3)
C30 C29 C34 118.3(4)
C30 C29 C28 123.6(3)
C34 C29 C28 118.1(3)
C31 C30 C29 121.0(4)
C31 C30 H30 119.5
C29 C30 H30 119.5
C32 C31 C30 119.4(4)
C32 C31 H31 120.3
C30 C31 H31 120.3
C31 C32 C33 121.1(4)
C31 C32 Cl2 119.7(4)
C33 C32 Cl2 119.3(4)
C32 C33 C34 119.4(4)
C32 C33 H33 120.3
C34 C33 H33 120.3
C33 C34 C29 120.8(4)
C33 C34 H34 119.6
C29 C34 H34 119.6
Cl3 C35 Cl4 114.5(4)
Cl3 C35 H35A 108.6
Cl4 C35 H35A 108.6
Cl3 C35 H35B 108.6
Cl4 C35 H35B 108.6
H35A C35 H35B 107.6
C8 N1 C11 110.9(3)
C8 N1 C7 122.9(3)
C11 N1 C7 126.2(3)
C26 N2 C20 112.1(3)
C26 N2 C27 119.3(3)
C20 N2 C27 108.7(3)
C17 O3 C18 118.5(3)
C21 S1 C20 90.94(18)

loop_
_geom_bond_atom_site_label_1
_geom_bond_atom_site_label_2
_geom_bond_distance
C1 C6 1.366(6)
C1 C2 1.389(9)
C1 H1 0.9300
C2 C3 1.369(10)
C2 H2 0.9300
C3 C4 1.353(10)
C3 H3 0.9300
C4 C5 1.387(7)
C4 H4 0.9300
C5 C6 1.379(7)
C5 H5 0.9300
C6 C7 1.515(6)
C7 N1 1.441(5)
C7 H7A 0.9700
C7 H7B 0.9700
C8 O1 1.216(4)
C8 N1 1.366(5)
C8 C9 1.524(5)
C9 C10 1.505(5)
C9 C16 1.548(5)
C9 C20 1.552(5)
C10 C15 1.370(5)
C10 C11 1.389(5)
C11 C12 1.372(5)
C11 N1 1.407(5)
C12 C13 1.381(6)
C12 H12 0.9300
C13 C14 1.364(6)
C13 H13 0.9300
C14 C15 1.393(5)
C14 Cl1 1.737(4)
C15 H15 0.9300
C16 C17 1.493(5)
C16 C27 1.538(5)
C16 H16 0.9800
C17 O2 1.190(4)
C17 O3 1.325(5)
C18 C19 1.413(7)
C18 O3 1.458(5)
C18 H18A 0.9700
C18 H18B 0.9700
C19 H19A 0.9600
C19 H19B 0.9600
C19 H19C 0.9600
C20 N2 1.462(5)
C20 S1 1.825(3)
C20 H20 0.9800
C21 C22 1.378(6)
C21 C26 1.395(5)
C21 S1 1.758(4)
C22 C23 1.378(7)
C22 H22 0.9300
C23 C24 1.374(7)
C23 H23 0.9300
C24 C25 1.389(6)
C24 H24 0.9300
C25 C26 1.383(6)
C25 H25 0.9300
C26 N2 1.405(5)
C27 N2 1.471(4)
C27 C28 1.530(5)
C27 H27 0.9800
C28 O4 1.209(4)
C28 C29 1.487(5)
C29 C30 1.381(5)
C29 C34 1.387(5)
C30 C31 1.379(6)
C30 H30 0.9300
C31 C32 1.365(6)
C31 H31 0.9300
C32 C33 1.366(6)
C32 Cl2 1.730(4)
C33 C34 1.380(6)
C33 H33 0.9300
C34 H34 0.9300
C35 Cl3 1.686(7)
C35 Cl4 1.739(7)
C35 H35A 0.9700
C35 H35B 0.9700
